data_7224358
loop_
_publ_author_name
'Mocilac, P.'
'Gallagher, J. F.'

_publ_section_title
;
 Halogenated tennimides and trezimides: impact of halogen bonding and
 solvent role on porous network formation and inclusion
;
_journal_issue 13
_journal_name_full CrystEngComm
_journal_page_first 2375
_journal_paper_doi 10.1039/C5CE02052B
_journal_volume 18
_journal_year 2016
_chemical_formula_moiety 'C56 H40 N8 O8, C H2 Cl2'
_chemical_formula_sum 'C57 H42 Cl2 N8 O8'
_chemical_formula_weight 1037.89
_chemical_name_common MIO4:CH2Cl2
_chemical_name_systematic
; 
 ? 
;
_space_group_IT_number 56
_symmetry_cell_setting orthorhombic
_symmetry_space_group_name_Hall '-P 2ab 2ac'
_symmetry_space_group_name_H-M 'P c c n'
_atom_sites_solution_hydrogens geom
_atom_sites_solution_primary direct
_atom_sites_solution_secondary difmap
_audit_block_doi 10.5517/cc14n420
_audit_creation_method SHELXL-97
_audit_update_record
;
2015-04-27 deposited with the CCDC.
2016-02-22 downloaded from the CCDC.
;
_cell_angle_alpha 90.00
_cell_angle_beta 90.00
_cell_angle_gamma 90.00
_cell_formula_units_Z 4
_cell_length_a 13.9556(3)
_cell_length_b 19.0850(4)
_cell_length_c 19.1230(3)
_cell_measurement_reflns_used 6192
_cell_measurement_temperature 294(2)
_cell_measurement_theta_max 63.46
_cell_measurement_theta_min 3.17
_cell_volume 5093.27(17)
_computing_cell_refinement
;
CrysAlisPro, Agilent Technologies,
Version 1.171.34.49 (release 20-01-2011 CrysAlis171 .NET)
(compiled Jan 20 2011,15:58:25)
;
_computing_data_collection
;
CrysAlisPro, Agilent Technologies,
Version 1.171.34.49 (release 20-01-2011 CrysAlis171 .NET)
(compiled Jan 20 2011,15:58:25)
;
_computing_data_reduction
;
CrysAlisPro, Agilent Technologies,
Version 1.171.34.49 (release 20-01-2011 CrysAlis171 .NET)
(compiled Jan 20 2011,15:58:25)
;
_computing_molecular_graphics 'PLATON (Spek, 2009)'
_computing_publication_material SHELXL97
_computing_structure_refinement 'SHELXL97 (Sheldrick, 2008) and SORTX (McArdle, 1995)'
_computing_structure_solution 'SHELXS97 (Sheldrick, 2008)'
_diffrn_ambient_temperature 294(2)
_diffrn_measured_fraction_theta_full 1.000
_diffrn_measured_fraction_theta_max 0.988
_diffrn_measurement_device 'Xcalibur, Sapphire3, Gemini Ultra'
_diffrn_measurement_method '\w scans'
_diffrn_radiation_monochromator graphite
_diffrn_radiation_source 'fine-focus sealed tube'
_diffrn_radiation_type CuK\a
_diffrn_radiation_wavelength 1.54184
_diffrn_reflns_av_R_equivalents 0.0471
_diffrn_reflns_av_sigmaI/netI 0.0264
_diffrn_reflns_limit_h_max 15
_diffrn_reflns_limit_h_min -16
_diffrn_reflns_limit_k_max 21
_diffrn_reflns_limit_k_min -22
_diffrn_reflns_limit_l_max 21
_diffrn_reflns_limit_l_min -14
_diffrn_reflns_number 30192
_diffrn_reflns_theta_full 62.50
_diffrn_reflns_theta_max 63.57
_diffrn_reflns_theta_min 3.92
_diffrn_standards_decay_% 1
_diffrn_standards_interval_time 60
_diffrn_standards_number 32023
_exptl_absorpt_coefficient_mu 1.684
_exptl_absorpt_correction_T_max 0.9057
_exptl_absorpt_correction_T_min 0.7627
_exptl_absorpt_correction_type analytical
_exptl_absorpt_process_details '(ABSFAC, Clark and Reid, 1998)'
_exptl_crystal_colour Colourless
_exptl_crystal_density_diffrn 1.354
_exptl_crystal_density_method 'not measured'
_exptl_crystal_description Block
_exptl_crystal_F_000 2152
_exptl_crystal_size_max 0.17
_exptl_crystal_size_mid 0.10
_exptl_crystal_size_min 0.06
_refine_diff_density_max 0.280
_refine_diff_density_min -0.328
_refine_diff_density_rms 0.041
_refine_ls_extinction_coef 0.00078(5)
_refine_ls_extinction_expression Fc^*^=kFc[1+0.001xFc^2^\l^3^/sin(2\q)]^-1/4^
_refine_ls_extinction_method SHELXL
_refine_ls_goodness_of_fit_ref 1.091
_refine_ls_hydrogen_treatment constr
_refine_ls_matrix_type full
_refine_ls_number_parameters 473
_refine_ls_number_reflns 4140
_refine_ls_number_restraints 45
_refine_ls_restrained_S_all 1.093
_refine_ls_R_factor_all 0.0768
_refine_ls_R_factor_gt 0.0611
_refine_ls_shift/su_max 0.001
_refine_ls_shift/su_mean 0.000
_refine_ls_structure_factor_coef Fsqd
_refine_ls_weighting_details 'w=1/[\s^2^(Fo^2^)+(0.0317P)^2^+6.873P] where P=(Fo^2^+2Fc^2^)/3'
_refine_ls_weighting_scheme calc
_refine_ls_wR_factor_gt 0.1395
_refine_ls_wR_factor_ref 0.1476
_reflns_number_gt 3245
_reflns_number_total 4140
_reflns_threshold_expression I>2\s(I)
_cod_data_source_file c5ce02052b2.cif
_cod_data_source_block MIO4_CH2Cl2
_cod_depositor_comments
;
The following automatic conversions were performed:

'_symmetry_cell_setting' value 'Orthorhombic' changed to
'orthorhombic' according to
/usr/data/users/saulius/crontab/automatic-downloads/rss-feeds/RSC/lib/dictionaries/cif_core.dic
dictionary named 'cif_core.dic' version 2.4.2 from 2011-04-26.

'_exptl_absorpt_correction_type' value 'Analytical' changed to
'analytical' according to
/usr/data/users/saulius/crontab/automatic-downloads/rss-feeds/RSC/lib/dictionaries/cif_core.dic
dictionary named 'cif_core.dic' version 2.4.2 from 2011-04-26.

Automatic conversion script
Id: cif_fix_values 4268 2015-11-12 08:31:59Z antanas 

 Adding full bibliography for 7224352--7224361.cif.
;
_cod_database_code 7224358

loop_
_symmetry_equiv_pos_as_xyz
'x, y, z'
'-x+1/2, -y+1/2, z'
'-x, y+1/2, -z+1/2'
'x+1/2, -y, -z+1/2'
'-x, -y, -z'
'x-1/2, y-1/2, -z'
'x, -y-1/2, z-1/2'
'-x-1/2, y, z-1/2'

loop_
_atom_site_label
_atom_site_type_symbol
_atom_site_fract_x
_atom_site_fract_y
_atom_site_fract_z
_atom_site_U_iso_or_equiv
_atom_site_adp_type
_atom_site_occupancy
_atom_site_symmetry_multiplicity
_atom_site_calc_flag
_atom_site_refinement_flags
_atom_site_disorder_assembly
_atom_site_disorder_group
O1 O 0.9665(3) 0.30799(15) -0.10225(14) 0.1033(12) Uani 1 1 d . . .
C1 C 0.9478(3) 0.31674(18) -0.04184(18) 0.0593(9) Uani 1 1 d . A .
N1 N 0.9558(2) 0.25974(15) 0.00630(13) 0.0491(7) Uani 1 1 d . . .
O2 O 1.0548(2) 0.32300(14) 0.07560(15) 0.0755(8) Uani 1 1 d . . .
C2 C 1.0090(2) 0.26980(17) 0.06718(18) 0.0522(8) Uani 1 1 d . A .
O3 O 0.8235(2) 0.08506(19) 0.28573(14) 0.0941(11) Uani 1 1 d . . .
C3 C 0.8328(3) 0.10265(19) 0.22581(18) 0.0581(9) Uani 1 1 d . A .
N2 N 0.7542(2) 0.09522(14) 0.17792(14) 0.0513(7) Uani 1 1 d . . .
O4 O 0.8440(2) 0.01917(14) 0.11517(15) 0.0788(8) Uani 1 1 d . . .
C4 C 0.7709(3) 0.05333(17) 0.11926(18) 0.0552(9) Uani 1 1 d . . .
C11 C 0.8008(2) 0.44529(16) 0.06166(16) 0.0486(8) Uani 1 1 d . . .
C12 C 0.8479(2) 0.38411(16) 0.04328(16) 0.0464(8) Uani 1 1 d . A .
H12 H 0.8397 0.3437 0.0698 0.056 Uiso 1 1 calc R . .
C13 C 0.9075(3) 0.38325(17) -0.01503(16) 0.0507(8) Uani 1 1 d . . .
C14 C 0.9212(3) 0.44403(18) -0.05323(19) 0.0614(10) Uani 1 1 d . A .
H14 H 0.9609 0.4435 -0.0922 0.074 Uiso 1 1 calc R . .
C15 C 0.8762(3) 0.50512(19) -0.0338(2) 0.0685(11) Uani 1 1 d . . .
H15 H 0.8871 0.5462 -0.0588 0.082 Uiso 1 1 calc R A .
C16 C 0.8152(3) 0.50540(18) 0.02260(19) 0.0621(10) Uani 1 1 d . A .
H16 H 0.7833 0.5464 0.0346 0.075 Uiso 1 1 calc R . .
C11A C 0.9397(15) 0.1887(11) -0.0254(13) 0.055(8) Uani 0.50 1 d PD A -1
N12A N 0.8517(13) 0.1782(11) -0.0489(10) 0.071(7) Uani 0.50 1 d PD A -1
C13A C 0.840(2) 0.1154(11) -0.0769(12) 0.093(9) Uani 0.50 1 d PD A -1
H13A H 0.7796 0.1058 -0.0943 0.112 Uiso 0.50 1 calc PR A -1
C14A C 0.9057(19) 0.0628(11) -0.084(2) 0.058(8) Uani 0.50 1 d PDU A -1
C15A C 0.9958(16) 0.0791(10) -0.0595(12) 0.056(5) Uani 0.50 1 d PD A -1
H15A H 1.0442 0.0459 -0.0635 0.067 Uiso 0.50 1 calc PR A -1
C16A C 1.0172(16) 0.1436(12) -0.0292(14) 0.062(7) Uani 0.50 1 d PD A -1
H16A H 1.0780 0.1553 -0.0130 0.074 Uiso 0.50 1 calc PR A -1
C17 C 0.8816(4) -0.0057(2) -0.1118(2) 0.0885(14) Uani 1 1 d D A -1
H17A H 0.8183 -0.0043 -0.1315 0.133 Uiso 1 1 calc R A -1
H17B H 0.8836 -0.0400 -0.0751 0.133 Uiso 1 1 calc R A -1
H17C H 0.9268 -0.0181 -0.1475 0.133 Uiso 1 1 calc R A -1
C11B C 0.9372(11) 0.1943(10) -0.0202(11) 0.042(6) Uani 0.50 1 d PD A -2
N12B N 1.0022(11) 0.1444(8) -0.0182(10) 0.046(4) Uani 0.50 1 d PD A -2
C13B C 0.9827(14) 0.0816(10) -0.0431(11) 0.055(5) Uani 0.50 1 d PD A -2
H13B H 1.0283 0.0465 -0.0375 0.066 Uiso 0.50 1 calc PR A -2
C14B C 0.8989(17) 0.0650(10) -0.077(2) 0.051(6) Uani 0.50 1 d PDU A -2
C15B C 0.8285(15) 0.1157(5) -0.0793(7) 0.036(3) Uani 0.50 1 d PD A -2
H15B H 0.7700 0.1067 -0.1007 0.044 Uiso 0.50 1 calc PR A -2
C16B C 0.8471(13) 0.1811(8) -0.0487(8) 0.038(5) Uani 0.50 1 d PD A -2
H16B H 0.7997 0.2153 -0.0474 0.046 Uiso 0.50 1 calc PR A -2
C21 C 1.0060(2) 0.21479(17) 0.12270(17) 0.0484(8) Uani 1 1 d . . .
C22 C 0.9229(2) 0.17913(16) 0.14047(16) 0.0464(8) Uani 1 1 d . A .
H22 H 0.8681 0.1839 0.1132 0.056 Uiso 1 1 calc R . .
C23 C 0.9216(2) 0.13606(17) 0.19934(16) 0.0494(8) Uani 1 1 d . . .
C24 C 1.0048(3) 0.12802(19) 0.23870(18) 0.0571(9) Uani 1 1 d . A .
H24 H 1.0041 0.0998 0.2783 0.068 Uiso 1 1 calc R . .
C25 C 1.0882(3) 0.1616(2) 0.21945(19) 0.0634(10) Uani 1 1 d . . .
H25 H 1.1441 0.1545 0.2449 0.076 Uiso 1 1 calc R A .
C26 C 1.0885(3) 0.20536(19) 0.16275(19) 0.0583(9) Uani 1 1 d . A .
H26 H 1.1443 0.2291 0.1508 0.070 Uiso 1 1 calc R . .
C21A C 0.648(3) 0.1085(19) 0.2103(15) 0.059(8) Uani 0.50 1 d PD B -1
N22A N 0.637(2) 0.1695(11) 0.2426(13) 0.106(8) Uani 0.50 1 d PD B -1
C23A C 0.560(3) 0.1775(12) 0.2648(13) 0.053(6) Uani 0.50 1 d PD B -1
H23A H 0.5478 0.2189 0.2890 0.064 Uiso 0.50 1 calc PR B -1
C24A C 0.4709(18) 0.123(2) 0.2571(10) 0.052(5) Uani 0.50 1 d PD B -1
C25A C 0.502(2) 0.065(2) 0.2256(17) 0.078(9) Uani 0.50 1 d PD B -1
H25A H 0.4603 0.0280 0.2181 0.094 Uiso 0.50 1 calc PR B -1
C26A C 0.594(3) 0.0612(18) 0.2047(15) 0.054(6) Uani 0.50 1 d PD B -1
H26A H 0.6156 0.0195 0.1850 0.064 Uiso 0.50 1 calc PR B -1
C27A C 0.3657(16) 0.1309(16) 0.2751(16) 0.096(7) Uani 0.50 1 d PD B -1
H27A H 0.3275 0.1132 0.2373 0.144 Uiso 0.50 1 calc PR B -1
H27B H 0.3511 0.1795 0.2825 0.144 Uiso 0.50 1 calc PR B -1
H27C H 0.3518 0.1049 0.3169 0.144 Uiso 0.50 1 calc PR B -1
C21B C 0.668(2) 0.1032(10) 0.2022(11) 0.028(4) Uani 0.50 1 d PD B -2
N22B N 0.597(2) 0.0491(13) 0.1916(11) 0.042(4) Uani 0.50 1 d PD B -2
C23B C 0.512(2) 0.0655(16) 0.2168(15) 0.068(8) Uani 0.50 1 d PD B -2
H23B H 0.4636 0.0331 0.2103 0.082 Uiso 0.50 1 calc PR B -2
C24B C 0.489(2) 0.127(3) 0.2526(16) 0.085(10) Uani 0.50 1 d PD B -2
C25B C 0.535(3) 0.1733(18) 0.2663(17) 0.079(11) Uani 0.50 1 d PD B -2
H25B H 0.5134 0.2117 0.2918 0.094 Uiso 0.50 1 calc PR B -2
C26B C 0.6423(10) 0.1656(8) 0.2368(10) 0.039(4) Uani 0.50 1 d PD B -2
H26B H 0.6865 0.2016 0.2426 0.047 Uiso 0.50 1 calc PR B -2
C27B C 0.3936(18) 0.1422(18) 0.2876(17) 0.122(11) Uani 0.50 1 d PD B -2
H27D H 0.4025 0.1758 0.3243 0.183 Uiso 0.50 1 calc PR B -2
H27E H 0.3684 0.0995 0.3069 0.183 Uiso 0.50 1 calc PR B -2
H27F H 0.3494 0.1605 0.2537 0.183 Uiso 0.50 1 calc PR B -2
Cl1S Cl 0.1914(3) 0.3094(2) -0.0986(2) 0.1405(13) Uani 0.50 1 d PD C -1
C1S C 0.2851(10) 0.2616(14) -0.0699(14) 0.311(16) Uani 0.50 1 d PD C -1
H1S1 H 0.3353 0.2933 -0.0549 0.373 Uiso 0.50 1 calc PR C -1
H1S2 H 0.3101 0.2345 -0.1088 0.373 Uiso 0.50 1 calc PR C -1
Cl2S Cl 0.2595(4) 0.2056(2) -0.0027(3) 0.191(2) Uani 0.50 1 d PD C -1

loop_
_atom_site_aniso_label
_atom_site_aniso_U_11
_atom_site_aniso_U_22
_atom_site_aniso_U_33
_atom_site_aniso_U_23
_atom_site_aniso_U_13
_atom_site_aniso_U_12
O1 0.188(4) 0.0670(18) 0.0550(17) 0.0083(14) 0.044(2) 0.016(2)
C1 0.078(3) 0.053(2) 0.047(2) 0.0070(16) 0.0147(18) 0.0041(19)
N1 0.0608(17) 0.0393(16) 0.0470(15) 0.0035(13) 0.0060(13) 0.0026(13)
O2 0.0728(18) 0.0568(16) 0.097(2) 0.0110(14) -0.0161(16) -0.0157(14)
C2 0.0492(19) 0.048(2) 0.060(2) 0.0019(16) 0.0021(16) 0.0016(16)
O3 0.0739(19) 0.154(3) 0.0547(16) 0.0397(18) -0.0008(14) -0.0034(19)
C3 0.057(2) 0.065(2) 0.052(2) 0.0134(17) -0.0016(17) 0.0089(18)
N2 0.0504(18) 0.0529(16) 0.0505(16) 0.0062(13) 0.0027(14) 0.0069(14)
O4 0.0709(18) 0.0703(17) 0.095(2) -0.0115(15) -0.0054(16) 0.0333(15)
C4 0.065(2) 0.0409(17) 0.060(2) 0.0041(16) 0.0051(18) 0.0066(17)
C11 0.055(2) 0.0408(17) 0.0502(19) -0.0009(14) -0.0049(15) 0.0038(15)
C12 0.0542(19) 0.0405(17) 0.0444(17) 0.0027(13) -0.0052(15) 0.0013(15)
C13 0.063(2) 0.0453(18) 0.0436(17) 0.0051(14) -0.0030(16) -0.0024(16)
C14 0.076(3) 0.053(2) 0.055(2) 0.0118(17) 0.0040(19) -0.0068(19)
C15 0.089(3) 0.043(2) 0.073(3) 0.0114(18) -0.007(2) -0.008(2)
C16 0.080(3) 0.0401(18) 0.066(2) 0.0020(17) -0.013(2) 0.0072(18)
C11A 0.092(17) 0.024(8) 0.050(10) -0.011(6) 0.015(9) -0.013(8)
N12A 0.043(11) 0.090(15) 0.079(13) 0.005(11) 0.007(9) 0.010(9)
C13A 0.063(11) 0.15(2) 0.068(14) -0.001(13) -0.021(9) -0.025(12)
C14A 0.076(11) 0.052(9) 0.047(11) 0.001(6) 0.017(7) 0.007(6)
C15A 0.067(9) 0.047(7) 0.053(11) -0.003(5) 0.039(6) 0.022(5)
C16A 0.039(7) 0.061(10) 0.086(12) 0.016(8) 0.036(6) 0.017(5)
C17 0.124(4) 0.061(3) 0.080(3) -0.019(2) 0.020(3) -0.004(3)
C11B 0.039(9) 0.058(14) 0.028(7) 0.006(7) 0.008(5) 0.021(7)
N12B 0.041(7) 0.045(7) 0.051(6) -0.008(5) 0.007(7) 0.008(5)
C13B 0.053(7) 0.065(8) 0.046(10) 0.003(6) 0.029(7) 0.025(5)
C14B 0.062(9) 0.049(9) 0.042(8) -0.006(5) 0.019(6) 0.004(6)
C15B 0.050(7) 0.023(5) 0.036(7) -0.004(5) 0.002(5) 0.003(4)
C16B 0.058(13) 0.025(7) 0.031(8) -0.009(6) -0.008(7) 0.005(7)
C21 0.0491(19) 0.0463(18) 0.0498(18) -0.0044(14) -0.0020(15) 0.0073(15)
C22 0.0466(18) 0.0492(18) 0.0435(17) -0.0017(14) -0.0009(14) 0.0089(15)
C23 0.055(2) 0.0487(18) 0.0446(18) -0.0006(14) 0.0002(15) 0.0092(15)
C24 0.061(2) 0.063(2) 0.0471(19) 0.0021(16) -0.0072(17) 0.0121(18)
C25 0.059(2) 0.070(2) 0.061(2) -0.0015(19) -0.0168(19) 0.0084(19)
C26 0.050(2) 0.062(2) 0.063(2) -0.0029(18) -0.0020(17) 0.0009(17)
C21A 0.036(12) 0.092(13) 0.048(9) 0.016(8) 0.026(6) 0.025(8)
N22A 0.180(18) 0.066(13) 0.071(12) -0.005(9) 0.003(11) 0.016(12)
C23A 0.058(18) 0.051(7) 0.050(7) -0.011(6) 0.007(7) 0.023(7)
C24A 0.041(11) 0.075(10) 0.040(6) 0.018(6) 0.017(6) 0.009(8)
C25A 0.036(8) 0.085(16) 0.112(16) 0.027(10) 0.038(9) 0.015(9)
C26A 0.059(10) 0.045(12) 0.057(10) -0.017(7) 0.024(9) -0.004(11)
C27A 0.041(12) 0.128(13) 0.119(14) 0.018(9) 0.033(9) 0.025(9)
C21B 0.029(13) 0.026(5) 0.030(5) 0.001(4) 0.011(8) 0.010(5)
N22B 0.048(6) 0.031(7) 0.046(7) -0.009(6) 0.018(6) 0.005(5)
C23B 0.08(2) 0.056(11) 0.067(8) 0.011(7) 0.000(12) -0.028(13)
C24B 0.057(13) 0.091(15) 0.107(16) 0.045(11) 0.048(9) 0.019(13)
C25B 0.06(2) 0.110(16) 0.064(9) 0.026(11) 0.010(9) 0.034(11)
C26B 0.036(5) 0.034(9) 0.047(8) -0.005(6) -0.012(5) 0.009(6)
C27B 0.054(15) 0.18(2) 0.131(15) 0.094(15) 0.030(12) 0.034(13)
Cl1S 0.118(3) 0.157(3) 0.147(3) 0.008(3) 0.018(2) 0.010(2)
C1S 0.103(14) 0.31(3) 0.52(5) 0.06(4) 0.08(2) -0.079(18)
Cl2S 0.101(3) 0.150(3) 0.320(7) 0.021(4) -0.022(4) -0.004(3)

loop_
_atom_type_symbol
_atom_type_description
_atom_type_scat_dispersion_real
_atom_type_scat_dispersion_imag
_atom_type_scat_source
C C 0.0181 0.0091 'International Tables Vol C Tables 4.2.6.8 and 6.1.1.4'
H H 0.0000 0.0000 'International Tables Vol C Tables 4.2.6.8 and 6.1.1.4'
N N 0.0311 0.0180 'International Tables Vol C Tables 4.2.6.8 and 6.1.1.4'
O O 0.0492 0.0322 'International Tables Vol C Tables 4.2.6.8 and 6.1.1.4'
Cl Cl 0.3639 0.7018 'International Tables Vol C Tables 4.2.6.8 and 6.1.1.4'

loop_
_geom_angle_atom_site_label_1
_geom_angle_atom_site_label_2
_geom_angle_atom_site_label_3
_geom_angle
_geom_angle_site_symmetry_3
O1 C1 N1 119.9(3) .
O1 C1 C13 122.5(3) .
N1 C1 C13 117.3(3) .
C11B N1 C2 122.3(7) .
C11B N1 C1 116.1(8) .
C2 N1 C1 118.3(3) .
C2 N1 C11A 122.7(9) .
C1 N1 C11A 114.6(9) .
O2 C2 N1 120.5(3) .
O2 C2 C21 120.6(3) .
N1 C2 C21 118.8(3) .
O3 C3 N2 119.9(3) .
O3 C3 C23 122.4(3) .
N2 C3 C23 117.6(3) .
C21B N2 C4 120.6(9) .
C21B N2 C3 117.9(9) .
C4 N2 C3 116.2(3) .
C4 N2 C21A 123.2(13) .
C3 N2 C21A 115.9(11) .
O4 C4 N2 119.9(3) .
O4 C4 C11 121.8(3) 2_655
N2 C4 C11 118.2(3) 2_655
C16 C11 C12 119.5(3) .
C16 C11 C4 118.9(3) 2_655
C12 C11 C4 121.4(3) 2_655
C11 C12 C13 119.8(3) .
C11 C12 H12 120.1 .
C13 C12 H12 120.1 .
C14 C13 C12 119.7(3) .
C14 C13 C1 118.9(3) .
C12 C13 C1 121.0(3) .
C15 C14 C13 120.4(4) .
C15 C14 H14 119.8 .
C13 C14 H14 119.8 .
C14 C15 C16 119.8(3) .
C14 C15 H15 120.1 .
C16 C15 H15 120.1 .
C15 C16 C11 120.7(3) .
C15 C16 H16 119.6 .
C11 C16 H16 119.6 .
N12A C11A C16A 128(2) .
N12A C11A N1 114.3(18) .
C16A C11A N1 117.8(15) .
C11A N12A C13A 113(2) .
N12A C13A C14A 129(2) .
N12A C13A H13A 115.6 .
C14A C13A H13A 115.6 .
C13A C14A C15A 114.4(17) .
C13A C14A C17 122.8(18) .
C15A C14A C17 122.7(17) .
C14A C15A C16A 122.4(14) .
C14A C15A H15A 118.8 .
C16A C15A H15A 118.8 .
C11A C16A C15A 113.8(16) .
C11A C16A H16A 123.1 .
C15A C16A H16A 123.1 .
N12B C11B N1 121.2(12) .
N12B C11B C16B 120.1(17) .
N1 C11B C16B 118.7(13) .
C11B N12B C13B 120.3(13) .
N12B C13B C14B 123.7(14) .
N12B C13B H13B 118.2 .
C14B C13B H13B 118.2 .
C13B C14B C15B 117.5(13) .
C14B C15B C16B 118.6(18) .
C14B C15B H15B 120.7 .
C16B C15B H15B 120.7 .
C11B C16B C15B 119.5(18) .
C11B C16B H16B 120.3 .
C15B C16B H16B 120.3 .
C22 C21 C26 119.5(3) .
C22 C21 C2 122.9(3) .
C26 C21 C2 117.3(3) .
C21 C22 C23 119.9(3) .
C21 C22 H22 120.1 .
C23 C22 H22 120.1 .
C24 C23 C22 119.4(3) .
C24 C23 C3 117.7(3) .
C22 C23 C3 122.7(3) .
C25 C24 C23 120.6(3) .
C25 C24 H24 119.7 .
C23 C24 H24 119.7 .
C26 C25 C24 119.8(3) .
C26 C25 H25 120.1 .
C24 C25 H25 120.1 .
C25 C26 C21 120.8(3) .
C25 C26 H26 119.6 .
C21 C26 H26 119.6 .
C26A C21A N22A 129(4) .
C26A C21A N2 116(3) .
N22A C21A N2 115(3) .
C23A N22A C21A 113(3) .
N22A C23A C24A 126.1(19) .
N22A C23A H23A 117.0 .
C24A C23A H23A 117.0 .
C25A C24A C27A 120(3) .
C25A C24A C23A 109(2) .
C27A C24A C23A 131(3) .
C24A C25A C26A 120(3) .
C24A C25A H25A 120.2 .
C26A C25A H25A 120.2 .
C21A C26A C25A 123(4) .
C21A C26A H26A 118.7 .
C25A C26A H26A 118.7 .
N2 C21B C26B 120.3(19) .
N2 C21B N22B 120(2) .
C26B C21B N22B 120(3) .
C23B N22B C21B 113(2) .
N22B C23B C24B 126(3) .
N22B C23B H23B 116.9 .
C24B C23B H23B 116.9 .
C25B C24B C23B 130(3) .
C25B C24B C27B 105(4) .
C23B C24B C27B 125(4) .
C24B C25B C26B 112(3) .
C24B C25B H25B 123.8 .
C26B C25B H25B 123.8 .
C21B C26B C25B 118.7(19) .
C21B C26B H26B 120.7 .
C25B C26B H26B 120.7 .
C24B C27B H27D 109.5 .
C24B C27B H27E 109.5 .
H27D C27B H27E 109.5 .
C24B C27B H27F 109.5 .
H27D C27B H27F 109.5 .
H27E C27B H27F 109.5 .
Cl1S C1S Cl2S 114.9(10) .
Cl1S C1S H1S1 108.5 .
Cl2S C1S H1S1 108.5 .
Cl1S C1S H1S2 108.5 .
Cl2S C1S H1S2 108.5 .
H1S1 C1S H1S2 107.5 .

loop_
_geom_bond_atom_site_label_1
_geom_bond_atom_site_label_2
_geom_bond_distance
_geom_bond_site_symmetry_2
O1 C1 1.196(4) .
C1 N1 1.429(4) .
C1 C13 1.480(5) .
N1 C11B 1.37(2) .
N1 C2 1.394(4) .
N1 C11A 1.50(2) .
O2 C2 1.211(4) .
C2 C21 1.494(4) .
O3 C3 1.201(4) .
C3 N2 1.436(4) .
C3 C23 1.483(5) .
N2 C21B 1.30(3) .
N2 C4 1.397(4) .
N2 C21A 1.62(4) .
O4 C4 1.213(4) .
C4 C11 1.488(5) 2_655
C11 C16 1.384(5) .
C11 C12 1.385(4) .
C11 C4 1.488(5) 2_655
C12 C13 1.391(4) .
C12 H12 0.9300 .
C13 C14 1.384(4) .
C14 C15 1.375(5) .
C14 H14 0.9300 .
C15 C16 1.375(5) .
C15 H15 0.9300 .
C16 H16 0.9300 .
C11A N12A 1.322(13) .
C11A C16A 1.384(13) .
N12A C13A 1.323(13) .
C13A C14A 1.361(13) .
C13A H13A 0.9300 .
C14A C15A 1.374(13) .
C14A C17 1.454(14) .
C15A C16A 1.392(12) .
C15A H15A 0.9300 .
C16A H16A 0.9300 .
C17 H17A 0.9600 .
C17 H17B 0.9600 .
C17 H17C 0.9600 .
C11B N12B 1.316(11) .
C11B C16B 1.393(12) .
N12B C13B 1.319(12) .
C13B C14B 1.374(12) .
C13B H13B 0.9300 .
C14B C15B 1.378(13) .
C15B C16B 1.402(10) .
C15B H15B 0.9300 .
C16B H16B 0.9300 .
C21 C22 1.387(4) .
C21 C26 1.394(5) .
C22 C23 1.394(4) .
C22 H22 0.9300 .
C23 C24 1.392(5) .
C24 C25 1.378(5) .
C24 H24 0.9300 .
C25 C26 1.369(5) .
C25 H25 0.9300 .
C26 H26 0.9300 .
C21A C26A 1.19(6) .
C21A N22A 1.33(4) .
N22A C23A 1.17(5) .
C23A C24A 1.62(6) .
C23A H23A 0.9300 .
C24A C25A 1.33(4) .
C24A C27A 1.515(17) .
C25A C26A 1.35(5) .
C25A H25A 0.9300 .
C26A H26A 0.9300 .
C27A H27A 0.9600 .
C27A H27B 0.9600 .
C27A H27C 0.9600 .
C21B C26B 1.41(3) .
C21B N22B 1.44(4) .
N22B C23B 1.32(5) .
C23B C24B 1.40(5) .
C23B H23B 0.9300 .
C24B C25B 1.12(6) .
C24B C27B 1.515(17) .
C25B C26B 1.61(5) .
C25B H25B 0.9300 .
C26B H26B 0.9300 .
C27B H27D 0.9600 .
C27B H27E 0.9600 .
C27B H27F 0.9600 .
Cl1S C1S 1.687(17) .
C1S Cl2S 1.709(15) .
C1S H1S1 0.9700 .
C1S H1S2 0.9700 .

loop_
_geom_hbond_atom_site_label_D
_geom_hbond_atom_site_label_H
_geom_hbond_atom_site_label_A
_geom_hbond_distance_DH
_geom_hbond_distance_HA
_geom_hbond_distance_DA
_geom_hbond_angle_DHA
_geom_hbond_publ_flag
C12 H12 N1 0.93 2.58 2.898(4) 100 yes

loop_
_geom_torsion_atom_site_label_1
_geom_torsion_atom_site_label_2
_geom_torsion_atom_site_label_3
_geom_torsion_atom_site_label_4
_geom_torsion
_geom_torsion_site_symmetry_1
_geom_torsion_site_symmetry_4
O1 C1 N1 C11B -31.7(10) . .
C13 C1 N1 C11B 142.7(9) . .
O1 C1 N1 C2 128.3(4) . .
C13 C1 N1 C2 -57.3(4) . .
O1 C1 N1 C11A -28.8(11) . .
C13 C1 N1 C11A 145.5(10) . .
C11B N1 C2 O2 151.6(10) . .
C1 N1 C2 O2 -7.1(5) . .
C11A N1 C2 O2 148.0(11) . .
C11B N1 C2 C21 -30.3(11) . .
C1 N1 C2 C21 171.0(3) . .
C11A N1 C2 C21 -33.8(11) . .
O3 C3 N2 C21B 33.1(11) . .
C23 C3 N2 C21B -143.4(10) . .
O3 C3 N2 C4 -121.3(4) . .
C23 C3 N2 C4 62.2(4) . .
O3 C3 N2 C21A 35.3(15) . .
C23 C3 N2 C21A -141.3(14) . .
C21B N2 C4 O4 -145.1(10) . .
C3 N2 C4 O4 8.6(5) . .
C21A N2 C4 O4 -146.0(13) . .
C21B N2 C4 C11 37.7(10) . 2_655
C3 N2 C4 C11 -168.6(3) . 2_655
C21A N2 C4 C11 36.7(13) . 2_655
C16 C11 C12 C13 -1.4(5) . .
C4 C11 C12 C13 173.9(3) 2_655 .
C11 C12 C13 C14 1.6(5) . .
C11 C12 C13 C1 -171.3(3) . .
O1 C1 C13 C14 -22.4(6) . .
N1 C1 C13 C14 163.4(3) . .
O1 C1 C13 C12 150.5(4) . .
N1 C1 C13 C12 -23.6(5) . .
C12 C13 C14 C15 0.0(6) . .
C1 C13 C14 C15 173.1(4) . .
C13 C14 C15 C16 -1.9(6) . .
C14 C15 C16 C11 2.1(6) . .
C12 C11 C16 C15 -0.5(5) . .
C4 C11 C16 C15 -175.9(3) 2_655 .
C2 N1 C11A N12A 138.8(13) . .
C1 N1 C11A N12A -65.3(19) . .
C2 N1 C11A C16A -44(2) . .
C1 N1 C11A C16A 112.4(18) . .
C16A C11A N12A C13A 2(3) . .
N1 C11A N12A C13A 180(2) . .
C11A N12A C13A C14A 0(4) . .
N12A C13A C14A C15A -2(5) . .
N12A C13A C14A C17 176(3) . .
C13A C14A C15A C16A 2(5) . .
C17 C14A C15A C16A -177(3) . .
N12A C11A C16A C15A -3(3) . .
N1 C11A C16A C15A -180(2) . .
C14A C15A C16A C11A 0(4) . .
C2 N1 C11B N12B -38(2) . .
C1 N1 C11B N12B 120.9(15) . .
C11A N1 C11B N12B 61(27) . .
C2 N1 C11B C16B 140.9(12) . .
C1 N1 C11B C16B -59.9(18) . .
C11A N1 C11B C16B -120(29) . .
N1 C11B N12B C13B 179(2) . .
C16B C11B N12B C13B 0(2) . .
C11B N12B C13B C14B 5(3) . .
N12B C13B C14B C15B -6(5) . .
C13B C14B C15B C16B 1(4) . .
N12B C11B C16B C15B -4(2) . .
N1 C11B C16B C15B 176.7(16) . .
C14B C15B C16B C11B 3(3) . .
O2 C2 C21 C22 138.9(4) . .
N1 C2 C21 C22 -39.3(5) . .
O2 C2 C21 C26 -34.0(5) . .
N1 C2 C21 C26 147.9(3) . .
C26 C21 C22 C23 2.1(5) . .
C2 C21 C22 C23 -170.6(3) . .
C21 C22 C23 C24 -1.6(5) . .
C21 C22 C23 C3 173.1(3) . .
O3 C3 C23 C24 19.2(6) . .
N2 C3 C23 C24 -164.4(3) . .
O3 C3 C23 C22 -155.6(4) . .
N2 C3 C23 C22 20.9(5) . .
C22 C23 C24 C25 -0.7(5) . .
C3 C23 C24 C25 -175.7(3) . .
C23 C24 C25 C26 2.6(6) . .
C24 C25 C26 C21 -2.1(6) . .
C22 C21 C26 C25 -0.2(5) . .
C2 C21 C26 C25 172.8(3) . .
C4 N2 C21A C26A 32(3) . .
C3 N2 C21A C26A -122(2) . .
C4 N2 C21A N22A -151.1(14) . .
C3 N2 C21A N22A 54(2) . .
C26A C21A N22A C23A -5(4) . .
N2 C21A N22A C23A 179(2) . .
C21A N22A C23A C24A -2(3) . .
N22A C23A C24A C25A 4(4) . .
N22A C23A C24A C27A -171(3) . .
C27A C24A C25A C26A 175(3) . .
C23A C24A C25A C26A -2(3) . .
N22A C21A C26A C25A 8(4) . .
N2 C21A C26A C25A -176(2) . .
C24A C25A C26A C21A -3(4) . .
C4 N2 C21B C26B -150.5(12) . .
C3 N2 C21B C26B 56.2(17) . .
C4 N2 C21B N22B 27.4(19) . .
C3 N2 C21B N22B -125.9(14) . .
N2 C21B N22B C23B -177.7(19) . .
C26B C21B N22B C23B 0(2) . .
C21B N22B C23B C24B -2(3) . .
N22B C23B C24B C25B 0(6) . .
N22B C23B C24B C27B -173(3) . .
C23B C24B C25B C26B 2(5) . .
C27B C24B C25B C26B 177(2) . .
N2 C21B C26B C25B -179.9(18) . .
N22B C21B C26B C25B 2(2) . .
C24B C25B C26B C21B -4(3) . .
